data_4075339
loop_
_publ_author_name
'Vicent, Cristian'
'Viciano, M\'onica'
'Mas-Marz\'a, Elena'
'Sana\'u, Mercedes'
'Peris, Eduardo'

_publ_section_title
;
 Electrospray Ionization Mass Spectrometry Studies on the Mechanism of
 Hydrosilylation of Terminal Alkynes Using an N-Heterocyclic Carbene
 Complex of Iridium, Allow Detection/Characterization of All Reaction
 Intermediates&#x22A5;
;
_journal_issue 15
_journal_name_full Organometallics
_journal_page_first 3713
_journal_paper_doi 10.1021/om0602308
_journal_volume 25
_journal_year 2006
_chemical_formula_sum 'C21 H27 Cl3 Ir N3'
_chemical_formula_weight 620.01
_chemical_name_systematic
; 
 ? 
;
_space_group_IT_number 2
_symmetry_cell_setting triclinic
_symmetry_space_group_name_Hall '-P 1'
_symmetry_space_group_name_H-M 'P -1'
_atom_sites_solution_hydrogens geom
_atom_sites_solution_primary direct
_atom_sites_solution_secondary difmap
_audit_creation_method SHELXL-97
_cell_angle_alpha 100.971(2)
_cell_angle_beta 92.398(2)
_cell_angle_gamma 108.656(2)
_cell_formula_units_Z 2
_cell_length_a 10.3548(9)
_cell_length_b 10.5700(9)
_cell_length_c 11.0764(10)
_cell_measurement_reflns_used 3640
_cell_measurement_temperature 273(2)
_cell_measurement_theta_max 26.90
_cell_measurement_theta_min 2.41
_cell_volume 1120.73(17)
_computing_cell_refinement 'Bruker SMART'
_computing_data_collection 'Bruker SMART'
_computing_data_reduction 'Bruker SAINT'
_computing_molecular_graphics 'Bruker SHELXTL'
_computing_publication_material 'Bruker SHELXTL'
_computing_structure_refinement 'SHELXL-97 (Sheldrick, 1997)'
_computing_structure_solution 'SHELXS-97 (Sheldrick, 1990)'
_diffrn_ambient_temperature 273(2)
_diffrn_measured_fraction_theta_full 0.986
_diffrn_measured_fraction_theta_max 0.986
_diffrn_measurement_device_type 'CCD area detector'
_diffrn_measurement_method 'phi and omega scans'
_diffrn_radiation_monochromator graphite
_diffrn_radiation_source 'fine-focus sealed tube'
_diffrn_radiation_type MoK\a
_diffrn_radiation_wavelength 0.71073
_diffrn_reflns_av_R_equivalents 0.0313
_diffrn_reflns_av_sigmaI/netI 0.0719
_diffrn_reflns_limit_h_max 12
_diffrn_reflns_limit_h_min -13
_diffrn_reflns_limit_k_max 12
_diffrn_reflns_limit_k_min -14
_diffrn_reflns_limit_l_max 9
_diffrn_reflns_limit_l_min -14
_diffrn_reflns_number 8055
_diffrn_reflns_theta_full 28.28
_diffrn_reflns_theta_max 28.28
_diffrn_reflns_theta_min 1.88
_exptl_absorpt_coefficient_mu 6.326
_exptl_absorpt_correction_type none
_exptl_crystal_colour yellow
_exptl_crystal_density_diffrn 1.837
_exptl_crystal_density_meas 0
_exptl_crystal_density_method 'not measured'
_exptl_crystal_description prism
_exptl_crystal_F_000 604
_exptl_crystal_size_max 0.23
_exptl_crystal_size_mid 0.18
_exptl_crystal_size_min 0.12
_refine_diff_density_max 1.646
_refine_diff_density_min -1.894
_refine_diff_density_rms 0.304
_refine_ls_extinction_method none
_refine_ls_goodness_of_fit_ref 1.110
_refine_ls_hydrogen_treatment mixed
_refine_ls_matrix_type full
_refine_ls_number_parameters 254
_refine_ls_number_reflns 5482
_refine_ls_number_restraints 0
_refine_ls_restrained_S_all 1.110
_refine_ls_R_factor_all 0.0659
_refine_ls_R_factor_gt 0.0448
_refine_ls_shift/su_max 0.001
_refine_ls_shift/su_mean 0.000
_refine_ls_structure_factor_coef Fsqd
_refine_ls_weighting_details 'calc w=1/[\s^2^(Fo^2^)+(0.0670P)^2^+0.0000P] where P=(Fo^2^+2Fc^2^)/3'
_refine_ls_weighting_scheme calc
_refine_ls_wR_factor_gt 0.1170
_refine_ls_wR_factor_ref 0.1332
_reflns_number_gt 4359
_reflns_number_total 5482
_reflns_threshold_expression >2sigma(I)
_cod_data_source_file om0602308si20060313_115204.cif
_cod_data_source_block str773m
_cod_depositor_comments
;
The following automatic conversions were performed:

'_symmetry_cell_setting' value 'Triclinic' changed to 'triclinic'
according to /home/saulius/struct/CIF-dictionaries/cif_core.dic
dictionary named 'cif_core.dic' version 2.4.1 from 2010-06-29.

Automatic conversion script
Id: cif_fix_values 1715 2011-07-08 13:25:40Z adriana 
;
_cod_original_cell_volume 1120.72(17)
_cod_original_sg_symbol_H-M P-1
_cod_database_code 4075339

loop_
_symmetry_equiv_pos_as_xyz
'x, y, z'
'-x, -y, -z'

loop_
_atom_site_label
_atom_site_type_symbol
_atom_site_fract_x
_atom_site_fract_y
_atom_site_fract_z
_atom_site_U_iso_or_equiv
_atom_site_adp_type
_atom_site_occupancy
_atom_site_symmetry_multiplicity
_atom_site_calc_flag
_atom_site_refinement_flags
Ir1 Ir 0.68071(3) 0.84960(3) 0.88043(3) 0.03098(12) Uani 1 1 d .
Cl1 Cl 0.7833(3) 1.0677(2) 0.8336(3) 0.0518(6) Uani 1 1 d .
C1 C 0.6680(8) 0.7644(8) 0.6998(7) 0.0307(17) Uani 1 1 d .
N1 N 0.5619(6) 0.7247(7) 0.6075(6) 0.0298(14) Uani 1 1 d .
N2 N 0.7750(7) 0.7411(7) 0.6386(7) 0.0334(15) Uani 1 1 d .
Cl2 Cl 0.8415(3) 0.6445(3) 0.4152(3) 0.0657(8) Uani 1 1 d .
C2 C 0.6044(9) 0.6727(9) 0.4933(8) 0.0371(19) Uani 1 1 d .
Cl3 Cl 0.4967(3) 0.6103(3) 0.3614(2) 0.0519(6) Uani 1 1 d .
C3 C 0.7343(9) 0.6866(9) 0.5162(8) 0.0379(19) Uani 1 1 d .
C4 C 0.9122(9) 0.7703(9) 0.7027(10) 0.044(2) Uani 1 1 d .
H4A H 0.9279 0.8434 0.7752 0.053 Uiso 1 1 calc R
H4B H 0.9809 0.8017 0.6482 0.053 Uiso 1 1 calc R
C5 C 0.4272(8) 0.7333(9) 0.6213(8) 0.0351(18) Uani 1 1 d .
H5A H 0.4126 0.7426 0.7080 0.042 Uiso 1 1 calc R
H5B H 0.3594 0.6488 0.5760 0.042 Uiso 1 1 calc R
C6 C 0.4057(8) 0.8532(9) 0.5750(8) 0.0368(18) Uani 1 1 d .
H6A H 0.4742 0.9377 0.6192 0.044 Uiso 1 1 calc R
H6B H 0.4181 0.8431 0.4878 0.044 Uiso 1 1 calc R
C11 C 0.9293(8) 0.6463(9) 0.7423(8) 0.0354(18) Uani 1 1 d .
N3 N 0.8384(9) 0.5234(8) 0.6947(9) 0.056(2) Uani 1 1 d .
C13 C 0.8590(11) 0.4164(10) 0.7285(10) 0.054(3) Uani 1 1 d .
H13 H 0.7955 0.3304 0.6948 0.065 Uiso 1 1 calc R
C14 C 0.9638(11) 0.4225(10) 0.8074(10) 0.051(2) Uani 1 1 d .
H14 H 0.9732 0.3441 0.8275 0.061 Uiso 1 1 calc R
C15 C 1.0564(13) 0.5499(12) 0.8569(14) 0.079(4) Uani 1 1 d .
H15 H 1.1310 0.5599 0.9121 0.095 Uiso 1 1 calc R
C16 C 1.0382(11) 0.6625(11) 0.8245(10) 0.055(3) Uani 1 1 d .
H16 H 1.0997 0.7494 0.8584 0.065 Uiso 1 1 calc R
C17 C 0.2636(9) 0.8613(10) 0.5931(9) 0.044(2) Uani 1 1 d .
H17A H 0.1953 0.7741 0.5543 0.052 Uiso 1 1 calc R
H17B H 0.2539 0.8783 0.6809 0.052 Uiso 1 1 calc R
C18 C 0.2371(12) 0.9720(12) 0.5393(12) 0.063(3) Uani 1 1 d .
H18A H 0.3139 1.0549 0.5646 0.095 Uiso 1 1 calc R
H18B H 0.1560 0.9869 0.5684 0.095 Uiso 1 1 calc R
H18C H 0.2244 0.9448 0.4507 0.095 Uiso 1 1 calc R
C21 C 0.6606(10) 0.6615(9) 0.9297(9) 0.045(2) Uani 1 1 d .
H21A H 0.6727 0.5902 0.8650 0.055 Uiso 1 1 calc R
C22 C 0.5274(10) 0.6824(9) 0.9203(9) 0.041(2) Uani 1 1 d .
H22A H 0.4683 0.6240 0.8457 0.049 Uiso 1 1 calc R
C23 C 0.4491(11) 0.7174(11) 1.0180(11) 0.061(3) Uani 1 1 d .
H23A H 0.4137 0.6396 1.0561 0.073 Uiso 1 1 calc R
H23B H 0.3713 0.7353 0.9822 0.073 Uiso 1 1 calc R
C24 C 0.5322(11) 0.8435(11) 1.1194(10) 0.054(3) Uani 1 1 d .
H24A H 0.4719 0.8918 1.1530 0.065 Uiso 1 1 calc R
H24B H 0.5696 0.8134 1.1862 0.065 Uiso 1 1 calc R
C25 C 0.6478(11) 0.9390(10) 1.0681(9) 0.052(2) Uani 1 1 d .
H25A H 0.6449 1.0322 1.0782 0.062 Uiso 1 1 calc R
C26 C 0.7810(10) 0.9307(10) 1.0676(9) 0.047(2) Uani 1 1 d .
H26A H 0.8543 1.0192 1.0789 0.056 Uiso 1 1 calc R
C27 C 0.8210(12) 0.8258(12) 1.1182(10) 0.064(3) Uani 1 1 d .
H27A H 0.8153 0.8418 1.2067 0.076 Uiso 1 1 calc R
H27B H 0.9158 0.8368 1.1054 0.076 Uiso 1 1 calc R
C28 C 0.7322(14) 0.6793(13) 1.0596(13) 0.083(4) Uani 1 1 d .
H28A H 0.6629 0.6478 1.1135 0.100 Uiso 1 1 calc R
H28B H 0.7892 0.6217 1.0541 0.100 Uiso 1 1 calc R

loop_
_atom_site_aniso_label
_atom_site_aniso_U_11
_atom_site_aniso_U_22
_atom_site_aniso_U_33
_atom_site_aniso_U_23
_atom_site_aniso_U_13
_atom_site_aniso_U_12
Ir1 0.03166(18) 0.02657(17) 0.03325(18) 0.00684(11) -0.00227(11) 0.00826(12)
Cl1 0.0524(14) 0.0308(11) 0.0694(16) 0.0182(10) 0.0088(12) 0.0056(10)
C1 0.028(4) 0.031(4) 0.034(4) 0.008(3) -0.001(3) 0.010(3)
N1 0.028(3) 0.034(3) 0.029(3) 0.009(3) 0.000(3) 0.011(3)
N2 0.025(3) 0.035(4) 0.043(4) 0.014(3) 0.003(3) 0.011(3)
Cl2 0.0695(18) 0.0746(19) 0.0673(18) 0.0182(14) 0.0363(15) 0.0383(15)
C2 0.044(5) 0.034(4) 0.034(4) 0.005(3) 0.001(4) 0.014(4)
Cl3 0.0646(16) 0.0516(14) 0.0359(11) 0.0056(10) -0.0078(10) 0.0185(12)
C3 0.041(5) 0.038(5) 0.039(5) 0.007(4) 0.014(4) 0.018(4)
C4 0.026(4) 0.042(5) 0.064(6) 0.010(4) 0.002(4) 0.011(4)
C5 0.024(4) 0.041(5) 0.040(5) 0.016(4) 0.001(3) 0.006(3)
C6 0.030(4) 0.036(4) 0.042(5) 0.013(4) -0.001(3) 0.006(3)
C11 0.030(4) 0.040(5) 0.040(5) 0.008(4) 0.006(3) 0.017(4)
N3 0.053(5) 0.041(5) 0.068(6) 0.011(4) -0.016(4) 0.009(4)
C13 0.054(6) 0.039(5) 0.065(7) 0.003(5) 0.002(5) 0.015(5)
C14 0.054(6) 0.041(5) 0.066(7) 0.016(5) 0.005(5) 0.026(5)
C15 0.070(8) 0.055(7) 0.107(10) 0.033(7) -0.037(7) 0.009(6)
C16 0.043(6) 0.046(6) 0.064(7) 0.010(5) -0.013(5) 0.004(4)
C17 0.038(5) 0.045(5) 0.055(6) 0.015(4) 0.008(4) 0.021(4)
C18 0.060(7) 0.072(8) 0.081(8) 0.035(6) 0.017(6) 0.041(6)
C21 0.057(6) 0.040(5) 0.043(5) 0.014(4) -0.002(4) 0.018(4)
C22 0.046(5) 0.031(4) 0.042(5) 0.007(4) -0.003(4) 0.009(4)
C23 0.051(6) 0.059(7) 0.066(7) 0.023(6) 0.009(5) 0.007(5)
C24 0.062(7) 0.058(6) 0.046(6) 0.009(5) 0.013(5) 0.025(5)
C25 0.062(7) 0.044(5) 0.047(6) 0.002(4) 0.000(5) 0.018(5)
C26 0.046(6) 0.046(5) 0.039(5) -0.007(4) -0.006(4) 0.013(4)
C27 0.060(7) 0.083(8) 0.047(6) -0.001(6) -0.016(5) 0.034(6)
C28 0.077(9) 0.080(9) 0.094(10) 0.055(8) -0.026(7) 0.012(7)

loop_
_atom_type_symbol
_atom_type_description
_atom_type_scat_dispersion_real
_atom_type_scat_dispersion_imag
_atom_type_scat_source
C C 0.0033 0.0016 'International Tables Vol C Tables 4.2.6.8 and 6.1.1.4'
H H 0.0000 0.0000 'International Tables Vol C Tables 4.2.6.8 and 6.1.1.4'
N N 0.0061 0.0033 'International Tables Vol C Tables 4.2.6.8 and 6.1.1.4'
Cl Cl 0.1484 0.1585 'International Tables Vol C Tables 4.2.6.8 and 6.1.1.4'
Ir Ir -1.4442 7.9887 'International Tables Vol C Tables 4.2.6.8 and 6.1.1.4'

loop_
_geom_angle_atom_site_label_1
_geom_angle_atom_site_label_2
_geom_angle_atom_site_label_3
_geom_angle
C1 Ir1 C22 94.6(3)
C1 Ir1 C21 91.3(3)
C22 Ir1 C21 40.8(4)
C1 Ir1 C26 154.8(4)
C22 Ir1 C26 96.1(4)
C21 Ir1 C26 82.2(4)
C1 Ir1 C25 167.5(4)
C22 Ir1 C25 79.5(4)
C21 Ir1 C25 91.4(4)
C26 Ir1 C25 37.7(4)
C1 Ir1 Cl1 88.8(2)
C22 Ir1 Cl1 158.6(3)
C21 Ir1 Cl1 160.4(3)
C26 Ir1 Cl1 89.4(3)
C25 Ir1 Cl1 92.7(3)
N1 C1 N2 103.6(7)
N1 C1 Ir1 130.8(6)
N2 C1 Ir1 125.5(6)
C1 N1 C2 109.7(7)
C1 N1 C5 126.0(7)
C2 N1 C5 124.3(7)
C3 N2 C1 111.0(7)
C3 N2 C4 126.3(7)
C1 N2 C4 122.6(7)
C3 C2 N1 106.6(7)
C3 C2 Cl3 131.4(7)
N1 C2 Cl3 122.0(6)
C2 C3 N2 109.0(7)
C2 C3 Cl2 128.2(7)
N2 C3 Cl2 122.8(7)
N2 C4 C11 112.5(7)
N1 C5 C6 113.1(7)
C17 C6 C5 111.9(7)
N3 C11 C16 121.2(9)
N3 C11 C4 119.2(8)
C16 C11 C4 119.6(8)
C11 N3 C13 117.5(9)
N3 C13 C14 125.3(10)
C13 C14 C15 116.7(9)
C16 C15 C14 119.5(10)
C11 C16 C15 119.6(10)
C18 C17 C6 112.5(8)
C22 C21 C28 118.3(10)
C22 C21 Ir1 69.1(5)
C28 C21 Ir1 112.8(7)
C23 C22 C21 128.9(9)
C23 C22 Ir1 114.6(6)
C21 C22 Ir1 70.1(5)
C22 C23 C24 113.8(9)
C25 C24 C23 111.1(8)
C26 C25 C24 123.6(10)
C26 C25 Ir1 69.7(6)
C24 C25 Ir1 113.0(7)
C25 C26 C27 122.9(10)
C25 C26 Ir1 72.6(6)
C27 C26 Ir1 111.5(6)
C26 C27 C28 113.7(8)
C27 C28 C21 114.2(9)

loop_
_geom_bond_atom_site_label_1
_geom_bond_atom_site_label_2
_geom_bond_distance
Ir1 C1 2.012(8)
Ir1 C22 2.097(9)
Ir1 C21 2.111(9)
Ir1 C26 2.164(9)
Ir1 C25 2.202(10)
Ir1 Cl1 2.377(2)
C1 N1 1.370(10)
C1 N2 1.387(10)
N1 C2 1.425(10)
N1 C5 1.438(10)
N2 C3 1.359(11)
N2 C4 1.473(11)
Cl2 C3 1.706(8)
C2 C3 1.313(12)
C2 Cl3 1.685(9)
C4 C11 1.517(12)
C5 C6 1.529(11)
C6 C17 1.520(12)
C11 N3 1.329(12)
C11 C16 1.365(13)
N3 C13 1.333(13)
C13 C14 1.341(14)
C14 C15 1.373(15)
C15 C16 1.371(15)
C17 C18 1.501(13)
C21 C22 1.467(13)
C21 C28 1.540(15)
C22 C23 1.442(14)
C23 C24 1.547(15)
C24 C25 1.509(15)
C25 C26 1.410(15)
C26 C27 1.492(15)
C27 C28 1.523(17)

loop_
_geom_torsion_atom_site_label_1
_geom_torsion_atom_site_label_2
_geom_torsion_atom_site_label_3
_geom_torsion_atom_site_label_4
_geom_torsion
C22 Ir1 C1 N1 62.7(8)
C21 Ir1 C1 N1 103.4(8)
C26 Ir1 C1 N1 177.7(8)
C25 Ir1 C1 N1 1(2)
Cl1 Ir1 C1 N1 -96.2(7)
C22 Ir1 C1 N2 -122.2(7)
C21 Ir1 C1 N2 -81.5(7)
C26 Ir1 C1 N2 -7.2(13)
C25 Ir1 C1 N2 176.1(14)
Cl1 Ir1 C1 N2 78.9(7)
N2 C1 N1 C2 2.5(8)
Ir1 C1 N1 C2 178.4(6)
N2 C1 N1 C5 -177.4(7)
Ir1 C1 N1 C5 -1.5(12)
N1 C1 N2 C3 -1.6(9)
Ir1 C1 N2 C3 -177.8(6)
N1 C1 N2 C4 179.7(7)
Ir1 C1 N2 C4 3.6(11)
C1 N1 C2 C3 -2.6(10)
C5 N1 C2 C3 177.3(7)
C1 N1 C2 Cl3 178.0(6)
C5 N1 C2 Cl3 -2.0(11)
N1 C2 C3 N2 1.5(10)
Cl3 C2 C3 N2 -179.2(7)
N1 C2 C3 Cl2 -179.1(7)
Cl3 C2 C3 Cl2 0.1(15)
C1 N2 C3 C2 0.0(10)
C4 N2 C3 C2 178.6(8)
C1 N2 C3 Cl2 -179.3(6)
C4 N2 C3 Cl2 -0.8(12)
C3 N2 C4 C11 -84.8(10)
C1 N2 C4 C11 93.6(9)
C1 N1 C5 C6 102.7(9)
C2 N1 C5 C6 -77.2(10)
N1 C5 C6 C17 -178.9(7)
N2 C4 C11 N3 14.6(12)
N2 C4 C11 C16 -166.3(9)
C16 C11 N3 C13 -1.2(15)
C4 C11 N3 C13 178.0(9)
C11 N3 C13 C14 0.3(17)
N3 C13 C14 C15 0.3(19)
C13 C14 C15 C16 0(2)
N3 C11 C16 C15 1.5(17)
C4 C11 C16 C15 -177.7(11)
C14 C15 C16 C11 -1(2)
C5 C6 C17 C18 -175.6(8)
C1 Ir1 C21 C22 -95.6(5)
C26 Ir1 C21 C22 108.8(6)
C25 Ir1 C21 C22 72.2(6)
Cl1 Ir1 C21 C22 174.3(6)
C1 Ir1 C21 C28 151.5(9)
C22 Ir1 C21 C28 -112.9(11)
C26 Ir1 C21 C28 -4.1(9)
C25 Ir1 C21 C28 -40.8(9)
Cl1 Ir1 C21 C28 61.4(13)
C28 C21 C22 C23 -0.7(15)
Ir1 C21 C22 C23 -106.1(10)
C28 C21 C22 Ir1 105.4(9)
C1 Ir1 C22 C23 -148.8(8)
C21 Ir1 C22 C23 124.6(10)
C26 Ir1 C22 C23 54.0(8)
C25 Ir1 C22 C23 20.0(8)
Cl1 Ir1 C22 C23 -50.1(12)
C1 Ir1 C22 C21 86.6(5)
C26 Ir1 C22 C21 -70.6(6)
C25 Ir1 C22 C21 -104.6(6)
Cl1 Ir1 C22 C21 -174.8(6)
C21 C22 C23 C24 51.3(14)
Ir1 C22 C23 C24 -32.2(12)
C22 C23 C24 C25 27.4(13)
C23 C24 C25 C26 -90.7(12)
C23 C24 C25 Ir1 -10.5(11)
C1 Ir1 C25 C26 177.7(14)
C22 Ir1 C25 C26 114.6(7)
C21 Ir1 C25 C26 75.3(7)
Cl1 Ir1 C25 C26 -85.5(6)
C1 Ir1 C25 C24 58.8(19)
C22 Ir1 C25 C24 -4.3(7)
C21 Ir1 C25 C24 -43.6(8)
C26 Ir1 C25 C24 -118.9(10)
Cl1 Ir1 C25 C24 155.6(7)
C24 C25 C26 C27 0.0(15)
Ir1 C25 C26 C27 -104.7(9)
C24 C25 C26 Ir1 104.7(9)
C1 Ir1 C26 C25 -178.8(7)
C22 Ir1 C26 C25 -64.1(6)
C21 Ir1 C26 C25 -102.6(7)
Cl1 Ir1 C26 C25 95.2(6)
C1 Ir1 C26 C27 -59.6(13)
C22 Ir1 C26 C27 55.2(8)
C21 Ir1 C26 C27 16.7(8)
C25 Ir1 C26 C27 119.2(11)
Cl1 Ir1 C26 C27 -145.5(8)
C25 C26 C27 C28 56.4(14)
Ir1 C26 C27 C28 -26.3(13)
C26 C27 C28 C21 23.4(17)
C22 C21 C28 C27 -86.7(13)
Ir1 C21 C28 C27 -9.0(15)
